data_7700441
loop_
_publ_author_name
'Frogley, Benjamin J.'
'Hill, Anthony F.'
'Onn, Chee S.'

_publ_section_title
;
 Auriferous alkynylselenolatoalkylidynes.
;
_journal_issue 31
_journal_name_full 'Dalton transactions (Cambridge, England : 2003)'
_journal_page_first 11715
_journal_page_last 11723
_journal_paper_doi 10.1039/c9dt02314c
_journal_volume 48
_journal_year 2019
_chemical_formula_moiety 'C39 H37 Au B Cl N6 O2 Se W'
_chemical_formula_sum 'C39 H37 Au B Cl N6 O2 Se W'
_chemical_formula_weight 1127.78
_space_group_crystal_system monoclinic
_space_group_IT_number 14
_space_group_name_Hall '-P 2ybc'
_space_group_name_H-M_alt 'P 1 21/c 1'
_symmetry_space_group_name_Hall '-P 2ybc'
_symmetry_space_group_name_H-M 'P 1 21/c 1'
_atom_sites_solution_hydrogens geom
_audit_creation_method SHELXL-2016/6
_audit_update_record
;
2019-04-23 deposited with the CCDC.    2019-07-04 downloaded from the CCDC.
;
_cell_angle_alpha 90
_cell_angle_beta 104.4410(10)
_cell_angle_gamma 90
_cell_formula_units_Z 4
_cell_length_a 18.8253(2)
_cell_length_b 10.81660(10)
_cell_length_c 19.6913(2)
_cell_measurement_reflns_used 7839
_cell_measurement_temperature 150.0(1)
_cell_measurement_theta_max 73.5940
_cell_measurement_theta_min 4.6760
_cell_volume 3882.97(7)
_computing_cell_refinement 'CrysAlisPro 1.171.40.36a (Rigaku OD, 2018)'
_computing_data_collection 'CrysAlisPro 1.171.40.36a (Rigaku OD, 2018)'
_computing_data_reduction 'CrysAlisPro 1.171.40.36a (Rigaku OD, 2018)'
_computing_structure_refinement 'SHELXL-2016/6 (Sheldrick, 2016)'
_computing_structure_solution 'SHELXT 2014/5 (Sheldrick, 2014)'
_diffrn_ambient_temperature 150.0(1)
_diffrn_detector_area_resol_mean 8.1297
_diffrn_measured_fraction_theta_full 0.993
_diffrn_measured_fraction_theta_max 0.986
_diffrn_measurement_device_type 'SuperNova, Dual, Cu at home/near, EosS2'
_diffrn_measurement_method '\w scans'
_diffrn_radiation_type CuK\a
_diffrn_radiation_wavelength 1.54184
_diffrn_reflns_av_R_equivalents 0.0370
_diffrn_reflns_av_unetI/netI 0.0484
_diffrn_reflns_Laue_measured_fraction_full 0.993
_diffrn_reflns_Laue_measured_fraction_max 0.986
_diffrn_reflns_limit_h_max 20
_diffrn_reflns_limit_h_min -23
_diffrn_reflns_limit_k_max 9
_diffrn_reflns_limit_k_min -13
_diffrn_reflns_limit_l_max 24
_diffrn_reflns_limit_l_min -17
_diffrn_reflns_number 14081
_diffrn_reflns_point_group_measured_fraction_full 0.993
_diffrn_reflns_point_group_measured_fraction_max 0.986
_diffrn_reflns_theta_full 67.684
_diffrn_reflns_theta_max 72.126
_diffrn_reflns_theta_min 4.638
_diffrn_source 'micro-focus sealed X-ray tube'
_exptl_absorpt_coefficient_mu 14.438
_exptl_absorpt_correction_T_max 0.622
_exptl_absorpt_correction_T_min 0.097
_exptl_absorpt_correction_type gaussian
_exptl_absorpt_process_details
;
CrysAlisPro 1.171.40.36a (Rigaku Oxford Diffraction, 2018)
Numerical absorption correction based on gaussian integration over
                        a multifaceted crystal model
Empirical absorption correction using spherical harmonics,
 implemented in SCALE3 ABSPACK scaling algorithm.
;
_exptl_crystal_colour 'clear intense orange'
_exptl_crystal_density_diffrn 1.929
_exptl_crystal_description plate
_exptl_crystal_F_000 2152
_exptl_crystal_size_max 0.273
_exptl_crystal_size_mid 0.136
_exptl_crystal_size_min 0.059
_refine_diff_density_max 3.587
_refine_diff_density_min -1.980
_refine_diff_density_rms 0.256
_refine_ls_extinction_method none
_refine_ls_goodness_of_fit_ref 1.040
_refine_ls_hydrogen_treatment constr
_refine_ls_matrix_type full
_refine_ls_number_parameters 475
_refine_ls_number_reflns 7548
_refine_ls_number_restraints 0
_refine_ls_restrained_S_all 1.040
_refine_ls_R_factor_all 0.0575
_refine_ls_R_factor_gt 0.0498
_refine_ls_shift/su_max 0.001
_refine_ls_shift/su_mean 0.000
_refine_ls_structure_factor_coef Fsqd
_refine_ls_weighting_details 'w=1/[\s^2^(Fo^2^)+(0.0944P)^2^+16.4029P] where P=(Fo^2^+2Fc^2^)/3'
_refine_ls_weighting_scheme calc
_refine_ls_wR_factor_gt 0.1413
_refine_ls_wR_factor_ref 0.1483
_reflns_Friedel_coverage 0.000
_reflns_number_gt 6684
_reflns_number_total 7548
_reflns_threshold_expression 'I > 2\s(I)'
_cod_data_source_file c9dt02314c2.cif
_cod_data_source_block Compound_3f
_cod_depositor_comments 'Adding full bibliography for 7700440--7700447.cif.'
_cod_database_code 7700441
_shelx_shelxl_version_number 2016/6
_shelx_space_group_comment
;
The symmetry employed for this shelxl refinement is uniquely defined
by the following loop, which should always be used as a source of
symmetry information in preference to the above space-group names.
They are only intended as comments.
;

loop_
_space_group_symop_operation_xyz
'x, y, z'
'-x, y+1/2, -z+1/2'
'-x, -y, -z'
'x, -y-1/2, z-1/2'

loop_
_atom_site_label
_atom_site_type_symbol
_atom_site_fract_x
_atom_site_fract_y
_atom_site_fract_z
_atom_site_U_iso_or_equiv
_atom_site_adp_type
_atom_site_occupancy
_atom_site_site_symmetry_order
_atom_site_calc_flag
_atom_site_refinement_flags_posn
_atom_site_refinement_flags_adp
Au1 Au 0.53609(2) 0.67776(2) 0.41197(2) 0.02258(12) Uani 1 1 d . .
W1 W 0.67592(2) 0.68419(2) 0.38931(2) 0.01812(12) Uani 1 1 d . .
Se1 Se 0.61743(4) 0.42914(7) 0.48697(4) 0.02557(18) Uani 1 1 d . .
Cl1 Cl 0.42752(10) 0.7795(2) 0.39847(12) 0.0397(4) Uani 1 1 d . .
O2 O 0.7391(3) 0.4286(5) 0.3597(3) 0.0373(13) Uani 1 1 d . .
N5 N 0.6507(3) 0.8823(5) 0.3904(3) 0.0228(11) Uani 1 1 d . .
N1 N 0.7681(3) 0.7545(5) 0.3483(3) 0.0240(11) Uani 1 1 d . .
N3 N 0.6121(3) 0.6912(5) 0.2784(3) 0.0210(11) Uani 1 1 d . .
N2 N 0.7503(3) 0.8395(5) 0.2947(3) 0.0241(12) Uani 1 1 d . .
N6 N 0.6506(3) 0.9526(5) 0.3326(3) 0.0235(12) Uani 1 1 d . .
N4 N 0.6198(3) 0.7890(6) 0.2380(3) 0.0227(11) Uani 1 1 d . .
C1 C 0.6282(4) 0.5709(6) 0.4356(4) 0.0252(13) Uani 1 1 d . .
O1 O 0.7791(4) 0.6939(6) 0.5412(3) 0.0479(16) Uani 1 1 d . .
C3 C 0.7181(4) 0.5188(6) 0.3708(4) 0.0239(13) Uani 1 1 d . .
C38 C 0.6379(4) 1.0722(6) 0.3463(4) 0.0294(15) Uani 1 1 d . .
C37 C 0.6299(4) 1.0785(7) 0.4128(4) 0.0296(15) Uani 1 1 d . .
H37 H 0.620670 1.149691 0.435607 0.035 Uiso 1 1 calc R U
C6 C 0.8379(4) 0.2524(7) 0.5673(4) 0.0258(14) Uani 1 1 d . .
C2 C 0.7423(5) 0.6929(6) 0.4873(4) 0.0298(16) Uani 1 1 d . .
C36 C 0.6381(4) 0.9597(6) 0.4410(4) 0.0254(14) Uani 1 1 d . .
C5 C 0.7710(4) 0.3209(6) 0.5375(4) 0.0253(15) Uani 1 1 d . .
C28 C 0.8114(4) 0.8655(7) 0.2724(4) 0.0318(16) Uani 1 1 d . .
C19 C 0.8952(4) 0.3391(8) 0.6145(4) 0.0301(15) Uani 1 1 d . .
C33 C 0.5838(4) 0.7690(7) 0.1710(4) 0.0290(15) Uani 1 1 d . .
C35 C 0.6337(5) 0.9203(8) 0.5114(5) 0.0399(19) Uani 1 1 d . .
H35A H 0.602568 0.849022 0.507507 0.060 Uiso 1 1 calc R U
H35B H 0.613764 0.986271 0.533558 0.060 Uiso 1 1 calc R U
H35C H 0.681892 0.900025 0.539063 0.060 Uiso 1 1 calc R U
C32 C 0.5521(4) 0.6544(7) 0.1679(4) 0.0287(14) Uani 1 1 d . .
H32 H 0.523913 0.615663 0.128036 0.034 Uiso 1 1 calc R U
C4 C 0.7123(4) 0.3716(7) 0.5148(4) 0.0277(14) Uani 1 1 d . .
C11 C 0.8299(5) -0.0681(8) 0.6519(5) 0.045(2) Uani 1 1 d . .
H11 H 0.850521 -0.146149 0.651726 0.054 Uiso 1 1 calc R U
C31 C 0.5702(4) 0.6068(6) 0.2363(4) 0.0257(14) Uani 1 1 d . .
C27 C 0.8681(4) 0.7983(7) 0.3123(5) 0.0345(17) Uani 1 1 d . .
H27 H 0.916376 0.797917 0.308551 0.041 Uiso 1 1 calc R U
C34 C 0.5846(5) 0.8594(9) 0.1131(4) 0.0378(18) Uani 1 1 d . .
H34A H 0.570842 0.939852 0.126004 0.057 Uiso 1 1 calc R U
H34B H 0.550544 0.833041 0.070740 0.057 Uiso 1 1 calc R U
H34C H 0.633056 0.863117 0.105569 0.057 Uiso 1 1 calc R U
C7 C 0.8181(4) 0.1440(8) 0.6115(4) 0.0305(15) Uani 1 1 d . .
C12 C 0.8495(5) 0.0272(8) 0.6125(5) 0.0379(18) Uani 1 1 d . .
H12 H 0.883815 0.012643 0.586671 0.045 Uiso 1 1 calc R U
C29 C 0.8109(5) 0.9512(9) 0.2135(5) 0.043(2) Uani 1 1 d . .
H29A H 0.779780 0.918472 0.171107 0.065 Uiso 1 1 calc R U
H29B H 0.859841 0.960274 0.207998 0.065 Uiso 1 1 calc R U
H29C H 0.792636 1.030384 0.223339 0.065 Uiso 1 1 calc R U
C25 C 0.8791(5) 0.6408(10) 0.4131(6) 0.047(2) Uani 1 1 d . .
H25A H 0.872578 0.663650 0.458312 0.071 Uiso 1 1 calc R U
H25B H 0.930388 0.641070 0.414477 0.071 Uiso 1 1 calc R U
H25C H 0.859422 0.559485 0.401178 0.071 Uiso 1 1 calc R U
C13 C 0.8704(5) 0.2027(7) 0.5076(4) 0.0298(15) Uani 1 1 d . .
C10 C 0.7794(6) -0.0464(9) 0.6914(5) 0.045(2) Uani 1 1 d . .
H10 H 0.767442 -0.109084 0.718967 0.054 Uiso 1 1 calc R U
C39 C 0.6357(7) 1.1728(7) 0.2938(6) 0.049(2) Uani 1 1 d . .
H39A H 0.682916 1.179905 0.283762 0.073 Uiso 1 1 calc R U
H39B H 0.623393 1.249631 0.312400 0.073 Uiso 1 1 calc R U
H39C H 0.599445 1.153422 0.251431 0.073 Uiso 1 1 calc R U
C30 C 0.5473(5) 0.4865(7) 0.2609(5) 0.0352(17) Uani 1 1 d . .
H30A H 0.588985 0.446701 0.291013 0.053 Uiso 1 1 calc R U
H30B H 0.527374 0.434504 0.221190 0.053 Uiso 1 1 calc R U
H30C H 0.510635 0.500755 0.286291 0.053 Uiso 1 1 calc R U
C24 C 0.9330(5) 0.3112(8) 0.6809(5) 0.0377(19) Uani 1 1 d . .
H24 H 0.922363 0.238209 0.701325 0.045 Uiso 1 1 calc R U
B1 B 0.6724(5) 0.8947(7) 0.2696(4) 0.0258(16) Uani 1 1 d . .
H1 H 0.671851 0.958049 0.233855 0.031 Uiso 1 1 calc R U
C26 C 0.8400(4) 0.7309(7) 0.3595(4) 0.0321(16) Uani 1 1 d . .
C22 C 1.0014(5) 0.5020(11) 0.6897(6) 0.057(3) Uani 1 1 d . .
H22 H 1.036698 0.555957 0.714990 0.068 Uiso 1 1 calc R U
C20 C 0.9090(5) 0.4522(8) 0.5850(5) 0.0401(19) Uani 1 1 d . .
H20 H 0.882404 0.473643 0.540108 0.048 Uiso 1 1 calc R U
C17 C 0.9717(6) 0.1397(11) 0.4609(7) 0.059(3) Uani 1 1 d . .
H17 H 1.022024 0.130438 0.466890 0.071 Uiso 1 1 calc R U
C18 C 0.9437(5) 0.1870(9) 0.5150(5) 0.045(2) Uani 1 1 d . .
H18 H 0.976073 0.208330 0.557314 0.054 Uiso 1 1 calc R U
C8 C 0.7668(5) 0.1638(8) 0.6499(5) 0.041(2) Uani 1 1 d . .
H8 H 0.745090 0.241229 0.649300 0.049 Uiso 1 1 calc R U
C14 C 0.8228(7) 0.1669(12) 0.4449(6) 0.063(3) Uani 1 1 d . .
H14 H 0.772394 0.173810 0.438793 0.075 Uiso 1 1 calc R U
C23 C 0.9876(5) 0.3897(11) 0.7196(6) 0.054(3) Uani 1 1 d . .
H23 H 1.014279 0.367652 0.764354 0.064 Uiso 1 1 calc R U
C9 C 0.7472(6) 0.0682(10) 0.6897(5) 0.051(2) Uani 1 1 d . .
H9 H 0.712307 0.082174 0.714945 0.061 Uiso 1 1 calc R U
C21 C 0.9625(5) 0.5323(10) 0.6228(6) 0.052(2) Uani 1 1 d . .
H21 H 0.971985 0.606407 0.602768 0.062 Uiso 1 1 calc R U
C15 C 0.8516(8) 0.1202(17) 0.3908(7) 0.087(5) Uani 1 1 d . .
H15 H 0.819587 0.097694 0.348549 0.105 Uiso 1 1 calc R U
C16 C 0.9235(8) 0.1072(12) 0.3986(6) 0.064(3) Uani 1 1 d . .
H16 H 0.941194 0.076134 0.361977 0.077 Uiso 1 1 calc R U

loop_
_atom_site_aniso_label
_atom_site_aniso_U_11
_atom_site_aniso_U_22
_atom_site_aniso_U_33
_atom_site_aniso_U_23
_atom_site_aniso_U_13
_atom_site_aniso_U_12
Au1 0.02254(17) 0.01973(18) 0.02607(18) 0.00342(10) 0.00719(12) 0.00353(9)
W1 0.02017(18) 0.01368(17) 0.02037(18) 0.00103(10) 0.00480(12) 0.00064(9)
Se1 0.0253(4) 0.0191(3) 0.0323(4) 0.0071(3) 0.0071(3) 0.0023(3)
Cl1 0.0301(9) 0.0409(10) 0.0519(11) 0.0159(9) 0.0175(8) 0.0148(8)
O2 0.044(3) 0.030(3) 0.038(3) 0.003(2) 0.011(3) 0.011(2)
N5 0.025(3) 0.013(2) 0.029(3) -0.005(2) 0.006(2) 0.000(2)
N1 0.021(3) 0.022(3) 0.027(3) 0.003(2) 0.002(2) 0.002(2)
N3 0.023(3) 0.022(3) 0.016(3) 0.000(2) 0.002(2) -0.001(2)
N2 0.027(3) 0.018(2) 0.030(3) -0.005(2) 0.012(2) -0.005(2)
N6 0.024(3) 0.011(2) 0.036(3) 0.006(2) 0.008(2) 0.001(2)
N4 0.025(3) 0.021(3) 0.022(3) 0.004(2) 0.006(2) -0.001(2)
C1 0.024(3) 0.023(3) 0.028(3) 0.003(3) 0.005(3) 0.003(3)
O1 0.052(4) 0.050(4) 0.032(3) -0.006(3) -0.007(3) 0.003(3)
C3 0.027(3) 0.024(3) 0.023(3) -0.007(3) 0.011(3) 0.004(3)
C38 0.029(3) 0.015(3) 0.043(4) -0.003(3) 0.006(3) -0.002(3)
C37 0.031(4) 0.018(3) 0.039(4) -0.010(3) 0.008(3) -0.002(3)
C6 0.027(3) 0.020(3) 0.030(3) -0.001(3) 0.005(3) 0.001(3)
C2 0.034(4) 0.017(3) 0.039(4) -0.001(3) 0.010(3) 0.004(3)
C36 0.026(3) 0.020(3) 0.029(3) -0.006(3) 0.005(3) 0.000(3)
C5 0.025(4) 0.023(3) 0.029(4) 0.003(3) 0.009(3) 0.002(2)
C28 0.036(4) 0.029(4) 0.036(4) -0.008(3) 0.018(3) -0.008(3)
C19 0.024(4) 0.031(4) 0.033(4) -0.007(3) 0.003(3) 0.006(3)
C33 0.028(3) 0.036(4) 0.024(3) 0.000(3) 0.009(3) 0.005(3)
C35 0.052(5) 0.036(4) 0.036(4) -0.004(4) 0.019(4) 0.004(4)
C32 0.032(4) 0.027(3) 0.026(3) -0.003(3) 0.005(3) -0.001(3)
C4 0.033(4) 0.022(3) 0.026(3) 0.005(3) 0.003(3) 0.002(3)
C11 0.046(5) 0.026(4) 0.055(5) 0.006(4) -0.004(4) 0.003(3)
C31 0.026(3) 0.020(3) 0.029(3) -0.012(3) 0.003(3) -0.002(3)
C27 0.029(4) 0.028(4) 0.050(5) -0.005(3) 0.015(3) -0.003(3)
C34 0.046(5) 0.043(5) 0.025(4) 0.010(3) 0.011(3) 0.006(4)
C7 0.029(4) 0.029(4) 0.031(4) 0.002(3) 0.002(3) 0.001(3)
C12 0.037(4) 0.029(4) 0.046(5) 0.000(4) 0.009(4) 0.007(3)
C29 0.044(5) 0.044(5) 0.047(5) 0.004(4) 0.022(4) -0.013(4)
C25 0.025(4) 0.051(5) 0.068(6) 0.009(5) 0.017(4) 0.011(4)
C13 0.037(4) 0.023(3) 0.028(4) -0.004(3) 0.006(3) 0.002(3)
C10 0.056(5) 0.038(5) 0.036(4) 0.018(4) 0.001(4) 0.001(4)
C39 0.067(7) 0.020(4) 0.063(6) 0.012(4) 0.022(5) 0.002(4)
C30 0.037(4) 0.026(4) 0.042(4) -0.004(3) 0.009(3) -0.006(3)
C24 0.028(4) 0.037(4) 0.043(5) -0.004(3) 0.001(3) 0.009(3)
B1 0.031(4) 0.016(3) 0.032(4) 0.009(3) 0.010(3) 0.001(3)
C26 0.024(3) 0.029(4) 0.043(4) 0.001(3) 0.008(3) 0.001(3)
C22 0.037(5) 0.063(7) 0.067(7) -0.033(6) 0.006(4) -0.003(4)
C20 0.037(4) 0.032(4) 0.049(5) -0.012(4) 0.007(4) -0.005(3)
C17 0.051(6) 0.060(6) 0.077(8) -0.029(6) 0.037(6) -0.013(5)
C18 0.039(5) 0.055(6) 0.044(5) -0.022(4) 0.014(4) -0.004(4)
C8 0.045(5) 0.033(4) 0.047(5) 0.010(4) 0.016(4) 0.011(4)
C14 0.053(6) 0.086(9) 0.045(6) -0.028(6) 0.002(5) 0.020(6)
C23 0.032(4) 0.066(7) 0.051(5) -0.025(5) -0.010(4) 0.006(4)
C9 0.053(5) 0.060(6) 0.044(5) 0.030(5) 0.019(4) 0.008(5)
C21 0.039(5) 0.047(5) 0.072(7) -0.017(5) 0.020(5) -0.010(4)
C15 0.077(9) 0.121(13) 0.057(7) -0.052(8) 0.003(6) 0.020(9)
C16 0.089(9) 0.067(7) 0.045(6) -0.019(5) 0.033(6) 0.007(6)

loop_
_atom_type_symbol
_atom_type_description
_atom_type_scat_dispersion_real
_atom_type_scat_dispersion_imag
_atom_type_scat_source
C C 0.0181 0.0091 'International Tables Vol C Tables 4.2.6.8 and 6.1.1.4'
H H 0.0000 0.0000 'International Tables Vol C Tables 4.2.6.8 and 6.1.1.4'
B B 0.0090 0.0039 'International Tables Vol C Tables 4.2.6.8 and 6.1.1.4'
N N 0.0311 0.0180 'International Tables Vol C Tables 4.2.6.8 and 6.1.1.4'
O O 0.0492 0.0322 'International Tables Vol C Tables 4.2.6.8 and 6.1.1.4'
Cl Cl 0.3639 0.7018 'International Tables Vol C Tables 4.2.6.8 and 6.1.1.4'
Se Se -0.7943 1.1372 'International Tables Vol C Tables 4.2.6.8 and 6.1.1.4'
W W -5.4734 5.5774 'International Tables Vol C Tables 4.2.6.8 and 6.1.1.4'
Au Au -4.4197 7.2980 'International Tables Vol C Tables 4.2.6.8 and 6.1.1.4'

loop_
_geom_angle_atom_site_label_1
_geom_angle_atom_site_label_2
_geom_angle_atom_site_label_3
_geom_angle
C1 Au1 Cl1 171.1(2)
C1 Au1 W1 42.7(2)
Cl1 Au1 W1 145.86(5)
C1 W1 C2 79.9(3)
C1 W1 C3 76.6(3)
C2 W1 C3 92.1(3)
C1 W1 N5 120.0(3)
C2 W1 N5 91.7(2)
C3 W1 N5 163.4(2)
C1 W1 N3 107.0(3)
C2 W1 N3 173.1(3)
C3 W1 N3 89.6(2)
N5 W1 N3 84.9(2)
C1 W1 N1 155.3(3)
C2 W1 N1 88.7(3)
C3 W1 N1 82.0(2)
N5 W1 N1 82.0(2)
N3 W1 N1 84.9(2)
C1 W1 Au1 47.2(2)
C2 W1 Au1 103.5(2)
C3 W1 Au1 115.8(2)
N5 W1 Au1 78.86(15)
N3 W1 Au1 81.75(15)
N1 W1 Au1 157.47(15)
C4 Se1 C1 102.1(3)
C36 N5 N6 107.5(5)
C36 N5 W1 133.0(5)
N6 N5 W1 119.3(4)
C26 N1 N2 107.3(6)
C26 N1 W1 136.3(5)
N2 N1 W1 116.3(4)
C31 N3 N4 107.4(6)
C31 N3 W1 132.3(5)
N4 N3 W1 119.7(4)
C28 N2 N1 108.8(6)
C28 N2 B1 128.9(6)
N1 N2 B1 122.3(6)
C38 N6 N5 109.2(6)
C38 N6 B1 130.3(6)
N5 N6 B1 120.1(5)
C33 N4 N3 110.6(6)
C33 N4 B1 129.3(6)
N3 N4 B1 119.6(6)
Se1 C1 W1 157.1(4)
Se1 C1 Au1 112.7(3)
W1 C1 Au1 90.1(3)
O2 C3 W1 178.1(7)
N6 C38 C37 107.9(7)
N6 C38 C39 122.2(8)
C37 C38 C39 129.9(7)
C38 C37 C36 108.1(6)
C38 C37 H37 126.0
C36 C37 H37 126.0
C5 C6 C13 109.7(6)
C5 C6 C19 109.7(6)
C13 C6 C19 108.5(6)
C5 C6 C7 107.8(6)
C13 C6 C7 110.9(6)
C19 C6 C7 110.2(6)
O1 C2 W1 177.8(7)
N5 C36 C37 107.3(6)
N5 C36 C35 124.8(7)
C37 C36 C35 128.0(7)
C4 C5 C6 175.1(8)
N2 C28 C27 107.9(7)
N2 C28 C29 122.8(8)
C27 C28 C29 129.4(8)
C24 C19 C20 119.0(8)
C24 C19 C6 124.2(8)
C20 C19 C6 116.7(7)
N4 C33 C32 107.3(7)
N4 C33 C34 122.8(7)
C32 C33 C34 129.8(7)
C36 C35 H35A 109.5
C36 C35 H35B 109.5
H35A C35 H35B 109.5
C36 C35 H35C 109.5
H35A C35 H35C 109.5
H35B C35 H35C 109.5
C33 C32 C31 106.9(7)
C33 C32 H32 126.6
C31 C32 H32 126.6
C5 C4 Se1 171.2(7)
C10 C11 C12 120.0(8)
C10 C11 H11 120.0
C12 C11 H11 120.0
N3 C31 C32 107.9(6)
N3 C31 C30 124.4(7)
C32 C31 C30 127.7(7)
C28 C27 C26 106.9(7)
C28 C27 H27 126.5
C26 C27 H27 126.5
C33 C34 H34A 109.5
C33 C34 H34B 109.5
H34A C34 H34B 109.5
C33 C34 H34C 109.5
H34A C34 H34C 109.5
H34B C34 H34C 109.5
C8 C7 C12 119.0(8)
C8 C7 C6 119.0(7)
C12 C7 C6 122.0(7)
C7 C12 C11 120.5(8)
C7 C12 H12 119.7
C11 C12 H12 119.7
C28 C29 H29A 109.5
C28 C29 H29B 109.5
H29A C29 H29B 109.5
C28 C29 H29C 109.5
H29A C29 H29C 109.5
H29B C29 H29C 109.5
C26 C25 H25A 109.5
C26 C25 H25B 109.5
H25A C25 H25B 109.5
C26 C25 H25C 109.5
H25A C25 H25C 109.5
H25B C25 H25C 109.5
C18 C13 C14 118.2(8)
C18 C13 C6 122.8(7)
C14 C13 C6 118.9(8)
C9 C10 C11 119.7(8)
C9 C10 H10 120.1
C11 C10 H10 120.1
C38 C39 H39A 109.5
C38 C39 H39B 109.5
H39A C39 H39B 109.5
C38 C39 H39C 109.5
H39A C39 H39C 109.5
H39B C39 H39C 109.5
C31 C30 H30A 109.5
C31 C30 H30B 109.5
H30A C30 H30B 109.5
C31 C30 H30C 109.5
H30A C30 H30C 109.5
H30B C30 H30C 109.5
C19 C24 C23 121.7(9)
C19 C24 H24 119.2
C23 C24 H24 119.2
N6 B1 N4 110.8(6)
N6 B1 N2 108.8(6)
N4 B1 N2 107.8(6)
N6 B1 H1 109.8
N4 B1 H1 109.8
N2 B1 H1 109.8
N1 C26 C27 109.1(7)
N1 C26 C25 122.8(7)
C27 C26 C25 128.0(7)
C21 C22 C23 119.9(9)
C21 C22 H22 120.1
C23 C22 H22 120.1
C21 C20 C19 120.2(9)
C21 C20 H20 119.9
C19 C20 H20 119.9
C16 C17 C18 118.8(10)
C16 C17 H17 120.6
C18 C17 H17 120.6
C13 C18 C17 121.9(10)
C13 C18 H18 119.1
C17 C18 H18 119.1
C7 C8 C9 120.5(8)
C7 C8 H8 119.8
C9 C8 H8 119.8
C13 C14 C15 119.4(11)
C13 C14 H14 120.3
C15 C14 H14 120.3
C22 C23 C24 118.9(10)
C22 C23 H23 120.5
C24 C23 H23 120.5
C10 C9 C8 120.2(9)
C10 C9 H9 119.9
C8 C9 H9 119.9
C22 C21 C20 120.2(10)
C22 C21 H21 119.9
C20 C21 H21 119.9
C16 C15 C14 121.6(12)
C16 C15 H15 119.2
C14 C15 H15 119.2
C15 C16 C17 120.1(10)
C15 C16 H16 120.0
C17 C16 H16 120.0

loop_
_geom_bond_atom_site_label_1
_geom_bond_atom_site_label_2
_geom_bond_distance
Au1 C1 2.038(7)
Au1 Cl1 2.2776(18)
Au1 W1 2.7784(4)
W1 C1 1.884(7)
W1 C2 2.022(9)
W1 C3 2.027(7)
W1 N5 2.196(5)
W1 N3 2.215(6)
W1 N1 2.223(6)
Se1 C4 1.842(7)
Se1 C1 1.876(7)
O2 C3 1.095(9)
N5 C36 1.366(9)
N5 N6 1.368(8)
N1 C26 1.340(9)
N1 N2 1.377(9)
N3 C31 1.348(9)
N3 N4 1.354(8)
N2 C28 1.359(9)
N2 B1 1.546(10)
N6 C38 1.355(9)
N6 B1 1.534(10)
N4 C33 1.341(9)
N4 B1 1.539(10)
O1 C2 1.114(11)
C38 C37 1.356(11)
C38 C39 1.495(11)
C37 C36 1.393(10)
C37 H37 0.9300
C6 C5 1.452(10)
C6 C13 1.550(10)
C6 C19 1.552(10)
C6 C7 1.561(11)
C36 C35 1.473(11)
C5 C4 1.214(11)
C28 C27 1.367(12)
C28 C29 1.482(12)
C19 C24 1.357(12)
C19 C20 1.407(13)
C33 C32 1.370(11)
C33 C34 1.505(11)
C35 H35A 0.9600
C35 H35B 0.9600
C35 H35C 0.9600
C32 C31 1.404(11)
C32 H32 0.9300
C11 C10 1.390(15)
C11 C12 1.394(13)
C11 H11 0.9300
C31 C30 1.489(10)
C27 C26 1.387(12)
C27 H27 0.9300
C34 H34A 0.9600
C34 H34B 0.9600
C34 H34C 0.9600
C7 C8 1.385(12)
C7 C12 1.392(11)
C12 H12 0.9300
C29 H29A 0.9600
C29 H29B 0.9600
C29 H29C 0.9600
C25 C26 1.489(12)
C25 H25A 0.9600
C25 H25B 0.9600
C25 H25C 0.9600
C13 C18 1.362(13)
C13 C14 1.386(13)
C10 C9 1.377(14)
C10 H10 0.9300
C39 H39A 0.9600
C39 H39B 0.9600
C39 H39C 0.9600
C30 H30A 0.9600
C30 H30B 0.9600
C30 H30C 0.9600
C24 C23 1.403(13)
C24 H24 0.9300
B1 H1 0.9800
C22 C21 1.378(17)
C22 C23 1.402(17)
C22 H22 0.9300
C20 C21 1.395(12)
C20 H20 0.9300
C17 C16 1.377(17)
C17 C18 1.398(13)
C17 H17 0.9300
C18 H18 0.9300
C8 C9 1.401(12)
C8 H8 0.9300
C14 C15 1.403(16)
C14 H14 0.9300
C23 H23 0.9300
C9 H9 0.9300
C21 H21 0.9300
C15 C16 1.332(19)
C15 H15 0.9300
C16 H16 0.9300
